data_2242992
loop_
_publ_author_name
'Sarr, Bougar'
'Mbaye, Abdou'
'Diallo, Wally'
'Diop, Cheikh Abdoul Khadir'
'Sidibe, Mamadou'
'Michaud, Francois'

_publ_section_title
;
 Synthesis and crystal structure of a new hybrid organic--inorganic
 material containing neutral molecules, cations and heptamolybdate anions
;
_journal_coeditor_code HB7831
_journal_issue 7
_journal_name_full 'Acta Crystallographica Section E'
_journal_page_first 1001
_journal_page_last 1004
_journal_paper_doi 10.1107/S2056989019008454
_journal_volume 75
_journal_year 2019
_chemical_formula_iupac '(C4 H7 N2)6 [Mo7 O24], 2C4 H6 N2, 2H2 O'
_chemical_formula_moiety '6(C4 H7 N2 +), Mo7 O24 6-, 2(C4 H6 N2), 2(H2 O)'
_chemical_formula_sum 'C32 H58 Mo7 N16 O26'
_chemical_formula_weight 1754.52
_chemical_name_systematic
;
Hexakis(2-methyl-1<i>H</i>-imidazol-3-ium) heptamolybdate
2-methyl-1<i>H</i>-imidazole disolvate dihydrate
;
_space_group_IT_number 14
_space_group_name_Hall '-P 2yn'
_space_group_name_H-M_alt 'P 1 21/n 1'
_symmetry_cell_setting monoclinic
_symmetry_space_group_name_Hall '-P 2yn'
_symmetry_space_group_name_H-M 'P 1 21/n 1'
_atom_sites_solution_hydrogens geom
_atom_sites_solution_primary direct
_atom_sites_solution_secondary difmap
_audit_creation_method 'WinGX routine CIF_UPDATE'
_cell_angle_alpha 90
_cell_angle_beta 90.6530(10)
_cell_angle_gamma 90
_cell_formula_units_Z 4
_cell_length_a 16.5325(2)
_cell_length_b 17.5842(2)
_cell_length_c 19.8873(2)
_cell_measurement_reflns_used 38522
_cell_measurement_temperature 170(2)
_cell_measurement_theta_max 37.413
_cell_measurement_theta_min 3.543
_cell_volume 5781.08(11)
_computing_cell_refinement
;
CrysAlis PRO (Agilent, 2014)
;
_computing_data_collection
;
CrysAlis PRO (Agilent, 2014)
;
_computing_data_reduction
;
CrysAlis PRO (Agilent, 2014)
;
_computing_molecular_graphics
;
ORTEP-3 for Windows (Farrugia, 2012) and
Mercury (Macrae <i>et al.</i>,  2008)
;
_computing_publication_material
;
WinGX (Farrugia, 2012) and PLATON (Spek, 2009)
;
_computing_structure_refinement
;
SHELXL97 (Sheldrick, 2008)
;
_computing_structure_solution
;
SIR92 (Altomare <i>et al.</i>,  1992)
;
_diffrn_ambient_temperature 170(2)
_diffrn_detector 'CCD plate'
_diffrn_detector_area_resol_mean 8.3622
_diffrn_measured_fraction_theta_full 0.999
_diffrn_measured_fraction_theta_max 0.999
_diffrn_measurement_device 'four-circle diffractometer'
_diffrn_measurement_device_type 'Agilent Xcalibur, Sapphire2, large Be window'
_diffrn_measurement_method '\w scans'
_diffrn_radiation_monochromator graphite
_diffrn_radiation_probe x-ray
_diffrn_radiation_type MoK\a
_diffrn_radiation_wavelength 0.71073
_diffrn_reflns_av_R_equivalents 0.0528
_diffrn_reflns_av_unetI/netI 0.0437
_diffrn_reflns_limit_h_max 27
_diffrn_reflns_limit_h_min -24
_diffrn_reflns_limit_k_max 29
_diffrn_reflns_limit_k_min -29
_diffrn_reflns_limit_l_max 33
_diffrn_reflns_limit_l_min -33
_diffrn_reflns_number 104921
_diffrn_reflns_theta_full 36.32
_diffrn_reflns_theta_max 36.32
_diffrn_reflns_theta_min 3.32
_diffrn_source 'Enhance (Mo) X-ray Source'
_exptl_absorpt_coefficient_mu 1.561
_exptl_absorpt_correction_T_max 0.7558
_exptl_absorpt_correction_T_min 0.4761
_exptl_absorpt_correction_type multi-scan
_exptl_absorpt_process_details
;
(CrysAlis PRO; Agilent, 2014)
;
_exptl_crystal_colour colourless
_exptl_crystal_density_diffrn 2.016
_exptl_crystal_density_method 'not measured'
_exptl_crystal_description 'fragment of prism'
_exptl_crystal_F_000 3456
_exptl_crystal_size_max 0.38
_exptl_crystal_size_mid 0.28
_exptl_crystal_size_min 0.19
_refine_diff_density_max 1.828
_refine_diff_density_min -2.872
_refine_ls_extinction_method none
_refine_ls_goodness_of_fit_ref 1.146
_refine_ls_hydrogen_treatment mixed
_refine_ls_matrix_type full
_refine_ls_number_parameters 792
_refine_ls_number_reflns 27993
_refine_ls_number_restraints 58
_refine_ls_restrained_S_all 1.145
_refine_ls_R_factor_all 0.0679
_refine_ls_R_factor_gt 0.0461
_refine_ls_shift/su_max 0.011
_refine_ls_shift/su_mean 0
_refine_ls_structure_factor_coef Fsqd
_refine_ls_weighting_details 'calc w=1/[\s^2^(Fo^2^)+(0.0397P)^2^+11.2859P] where P=(Fo^2^+2Fc^2^)/3'
_refine_ls_weighting_scheme calc
_refine_ls_wR_factor_gt 0.104
_refine_ls_wR_factor_ref 0.1202
_reflns_number_gt 21593
_reflns_number_total 27993
_reflns_threshold_expression I>2\s(I)
_cod_data_source_file hb7831sup1.cif
_cod_data_source_block I
_cod_original_sg_symbol_H-M 'P 21/n'
_cod_database_code 2242992

loop_
_symmetry_equiv_pos_as_xyz
'x, y, z'
'-x+1/2, y+1/2, -z+1/2'
'-x, -y, -z'
'x-1/2, -y-1/2, z-1/2'

loop_
_atom_site_type_symbol
_atom_site_label
_atom_site_fract_x
_atom_site_fract_y
_atom_site_fract_z
_atom_site_U_iso_or_equiv
_atom_site_adp_type
_atom_site_calc_flag
_atom_site_refinement_flags
_atom_site_occupancy
_atom_site_symmetry_multiplicity
O O1 -0.04305(13) 0.24793(14) 0.39565(12) 0.0280(4) Uani d . 1 1
O O2 0.00551(14) 0.27946(14) 0.26843(11) 0.0284(5) Uani d . 1 1
O O3 0.07596(13) 0.15830(12) 0.34241(10) 0.0230(4) Uani d . 1 1
O O4 0.07336(14) 0.12579(14) 0.48407(11) 0.0269(4) Uani d . 1 1
O O5 0.15457(15) 0.03530(13) 0.39571(12) 0.0295(5) Uani d . 1 1
O O6 0.23807(12) 0.13563(11) 0.47918(9) 0.0185(3) Uani d . 1 1
O O7 0.40034(14) 0.12283(14) 0.50582(12) 0.0284(5) Uani d . 1 1
O O8 0.33831(15) 0.04054(13) 0.40157(12) 0.0280(4) Uani d . 1 1
O O9 0.42573(14) 0.16391(13) 0.36926(12) 0.0268(4) Uani d . 1 1
O O10 0.52563(15) 0.25984(16) 0.44633(15) 0.0364(6) Uani d . 1 1
O O11 0.50709(16) 0.28585(17) 0.31122(14) 0.0393(6) Uani d . 1 1
O O12 0.41549(13) 0.37036(12) 0.40412(11) 0.0223(4) Uani d . 1 1
O O13 0.39387(13) 0.34235(15) 0.54308(11) 0.0277(4) Uani d . 1 1
O O14 0.32385(14) 0.46326(12) 0.47845(11) 0.0246(4) Uani d . 1 1
O O15 0.23109(12) 0.33656(12) 0.51719(9) 0.0197(3) Uani d . 1 1
O O16 0.06318(13) 0.33595(15) 0.52098(11) 0.0278(5) Uani d . 1 1
O O17 0.13927(14) 0.45859(13) 0.46625(11) 0.0251(4) Uani d . 1 1
O O18 0.06704(13) 0.36491(12) 0.37905(10) 0.0213(4) Uani d . 1 1
O O19 0.16800(13) 0.28094(12) 0.28601(10) 0.0227(4) Uani d . 1 1
O O20 0.24914(12) 0.16416(11) 0.35550(9) 0.0191(3) Uani d . 1 1
O O21 0.33322(14) 0.28445(13) 0.29412(11) 0.0253(4) Uani d . 1 1
O O22 0.24226(12) 0.36427(11) 0.39099(9) 0.0171(3) Uani d . 1 1
O O23 0.14447(11) 0.25197(11) 0.41666(9) 0.0164(3) Uani d . 1 1
O O24 0.33781(11) 0.25392(11) 0.42940(9) 0.0172(3) Uani d . 1 1
Mo Mo1 0.042356(14) 0.264056(14) 0.348758(11) 0.01907(5) Uani d . 1 1
Mo Mo2 0.142420(14) 0.128403(13) 0.420960(11) 0.01805(4) Uani d . 1 1
Mo Mo3 0.342279(14) 0.130828(14) 0.434127(12) 0.01888(4) Uani d . 1 1
Mo Mo4 0.454713(15) 0.269540(15) 0.383726(13) 0.02328(5) Uani d . 1 1
Mo Mo5 0.333156(14) 0.365314(13) 0.475739(11) 0.01745(4) Uani d . 1 1
Mo Mo6 0.134696(14) 0.360541(13) 0.463691(11) 0.01669(4) Uani d . 1 1
Mo Mo7 0.248954(14) 0.271359(12) 0.343147(10) 0.01554(4) Uani d . 1 1
C C1 0.2405(3) 0.0776(2) 0.1309(2) 0.0436(9) Uani d D 1 1
H H1 0.235 0.0891 0.0844 0.052 Uiso calc R 1 1
C C2 0.2374(3) 0.1281(2) 0.18283(19) 0.0366(8) Uani d D 1 1
H H2 0.2294 0.1814 0.1794 0.044 Uiso calc R 1 1
C C3 0.25571(18) 0.01393(18) 0.22512(16) 0.0243(5) Uani d D 1 1
C C4 0.2682(3) -0.0505(2) 0.2726(2) 0.0466(10) Uani d . 1 1
H H4A 0.2705 -0.031 0.3188 0.07 Uiso calc R 1 1
H H4B 0.3192 -0.0763 0.2623 0.07 Uiso calc R 1 1
H H4C 0.2233 -0.0865 0.2681 0.07 Uiso calc R 1 1
N N1 0.25288(17) 0.00771(16) 0.15858(13) 0.0265(5) Uani d D 1 1
N N2 0.24786(16) 0.08720(15) 0.24065(13) 0.0236(5) Uani d D 1 1
H H1N 0.255(2) -0.0354(12) 0.1362(13) 0.028 Uiso d D 1 1
H H2N 0.248(2) 0.1084(15) 0.2801(10) 0.028 Uiso d D 1 1
C C5 0.4466(3) 0.0710(3) 0.1457(2) 0.0472(10) Uani d D 1 1
H H5 0.4409 0.0769 0.0984 0.057 Uiso calc R 1 1
C C6 0.4432(3) 0.1273(3) 0.1927(2) 0.0429(9) Uani d D 1 1
H H6 0.4352 0.1801 0.1847 0.051 Uiso calc R 1 1
C C7 0.46291(19) 0.0184(2) 0.2452(2) 0.0338(7) Uani d D 1 1
C C8 0.4797(3) -0.0370(3) 0.3006(2) 0.0458(10) Uani d . 1 1
H H8A 0.5322 -0.0253 0.3215 0.069 Uiso calc R 1 1
H H8B 0.4807 -0.0887 0.2822 0.069 Uiso calc R 1 1
H H8C 0.4372 -0.0333 0.3344 0.069 Uiso calc R 1 1
N N3 0.45995(18) 0.00367(19) 0.18011(18) 0.0356(7) Uani d D 1 1
N N4 0.45352(17) 0.09260(18) 0.25376(18) 0.0343(6) Uani d D 1 1
H H3N 0.457(3) -0.0409(12) 0.1597(14) 0.041 Uiso d D 1 1
H H4N 0.450(3) 0.1166(16) 0.2926(10) 0.041 Uiso d D 1 1
C C9 0.4628(3) 0.5730(2) 0.3839(2) 0.0417(9) Uani d D 1 1
H H9 0.4661 0.5816 0.431 0.05 Uiso calc R 1 1
C C10 0.4672(2) 0.6261(2) 0.3346(2) 0.0389(8) Uani d D 1 1
H H10 0.4739 0.6794 0.3407 0.047 Uiso calc R 1 1
C C11 0.45236(19) 0.5147(2) 0.28609(19) 0.0308(7) Uani d D 1 1
C C12 0.4469(3) 0.4532(3) 0.2355(2) 0.0536(12) Uani d . 1 1
H H12A 0.4124 0.4697 0.1979 0.08 Uiso calc R 1 1
H H12B 0.4235 0.4077 0.2561 0.08 Uiso calc R 1 1
H H12C 0.5011 0.4413 0.219 0.08 Uiso calc R 1 1
N N5 0.45244(17) 0.50405(18) 0.35196(16) 0.0316(6) Uani d D 1 1
N N6 0.46028(17) 0.58857(17) 0.27414(16) 0.0316(6) Uani d D 1 1
H H5N 0.446(3) 0.4604(12) 0.3735(13) 0.038 Uiso d D 1 1
H H6N 0.456(3) 0.6126(15) 0.2346(10) 0.038 Uiso d D 1 1
C C13 0.4092(3) 0.3119(4) 0.0588(3) 0.0606(14) Uani d D 1 1
H H13 0.4644 0.327 0.0599 0.073 Uiso calc R 1 1
C C14 0.3540(3) 0.3234(3) 0.1070(3) 0.0549(12) Uani d D 1 1
H H14 0.363 0.3476 0.1492 0.066 Uiso calc R 1 1
C C15 0.2921(3) 0.2642(2) 0.02298(19) 0.0364(8) Uani d D 1 1
C C16 0.2296(4) 0.2267(3) -0.0190(3) 0.0564(12) Uani d . 1 1
H H16A 0.2271 0.1726 -0.0075 0.085 Uiso calc R 1 1
H H16B 0.2433 0.2323 -0.0666 0.085 Uiso calc R 1 1
H H16C 0.177 0.2503 -0.0108 0.085 Uiso calc R 1 1
N N7 0.3698(2) 0.2740(2) 0.00784(19) 0.0475(9) Uani d D 1 1
N N8 0.2818(2) 0.2935(2) 0.08359(17) 0.0398(7) Uani d D 1 1
H H7N 0.3920(18) 0.263(3) -0.0313(13) 0.048 Uiso d D 1 1
H H8N 0.2341(13) 0.301(3) 0.1029(17) 0.048 Uiso d D 1 1
C C17 0.3403(2) 0.3084(2) 0.75070(18) 0.0319(7) Uani d D 1 1
H H17 0.3787 0.2916 0.7834 0.038 Uiso calc R 1 1
C C18 0.34305(19) 0.2954(2) 0.68388(18) 0.0300(6) Uani d D 1 1
H H18 0.3836 0.2681 0.6606 0.036 Uiso calc R 1 1
C C19 0.23323(18) 0.36274(19) 0.70469(15) 0.0251(5) Uani d D 1 1
C C20 0.1568(2) 0.4053(3) 0.6948(2) 0.0404(9) Uani d . 1 1
H H20A 0.119 0.392 0.7305 0.061 Uiso calc R 1 1
H H20B 0.1328 0.392 0.651 0.061 Uiso calc R 1 1
H H20C 0.1679 0.46 0.6962 0.061 Uiso calc R 1 1
N N9 0.27156(17) 0.35055(18) 0.76280(14) 0.0292(5) Uani d D 1 1
N N10 0.27544(16) 0.32947(17) 0.65606(13) 0.0260(5) Uani d D 1 1
H H9N 0.2597(19) 0.369(2) 0.8029(10) 0.031 Uiso d D 1 1
H H10N 0.2612(19) 0.328(2) 0.6133(9) 0.031 Uiso d D 1 1
C C21 0.1295(2) 0.2036(2) 0.62572(16) 0.0294(6) Uani d D 1 1
H H21 0.0909 0.2298 0.5985 0.035 Uiso calc R 1 1
C C22 0.12795(19) 0.1954(2) 0.69351(15) 0.0289(6) Uani d D 1 1
H H22 0.0878 0.2144 0.7228 0.035 Uiso calc R 1 1
C C23 0.23697(19) 0.13713(18) 0.65689(14) 0.0241(5) Uani d D 1 1
C C24 0.3139(2) 0.0943(2) 0.6550(2) 0.0356(7) Uani d . 1 1
H H24A 0.3575 0.1257 0.6739 0.053 Uiso calc R 1 1
H H24B 0.3264 0.0813 0.6083 0.053 Uiso calc R 1 1
H H24C 0.3088 0.0476 0.6815 0.053 Uiso calc R 1 1
N N11 0.19766(16) 0.16674(17) 0.60401(12) 0.0262(5) Uani d D 1 1
N N12 0.19571(16) 0.15416(17) 0.71190(12) 0.0257(5) Uani d D 1 1
H H11N 0.2134(19) 0.164(2) 0.5621(9) 0.031 Uiso d D 1 1
H H12N 0.2122(19) 0.145(2) 0.7531(9) 0.031 Uiso d D 1 1
C C25 0.3331(3) -0.0694(3) 0.5204(2) 0.0543(12) Uani d D 1 1
H H25 0.3753 -0.0638 0.4888 0.065 Uiso calc R 1 1
C C26 0.3380(3) -0.1023(3) 0.5821(2) 0.0498(11) Uani d . 1 1
H H26 0.3853 -0.1248 0.6009 0.06 Uiso calc R 1 1
C C27 0.2140(3) -0.0632(2) 0.5699(2) 0.0439(10) Uani d D 1 1
C C28 0.1286(4) -0.0448(3) 0.5815(3) 0.0625(14) Uani d . 1 1
H H28A 0.0994 -0.0912 0.5938 0.094 Uiso calc R 1 1
H H28B 0.1046 -0.0234 0.5404 0.094 Uiso calc R 1 1
H H28C 0.1248 -0.0077 0.618 0.094 Uiso calc R 1 1
N N13 0.2543(3) -0.0461(2) 0.51329(18) 0.0523(10) Uani d D 1 1
N N14 0.2641(2) -0.0981(2) 0.61320(16) 0.0421(8) Uani d . 1 1
H H13N 0.2347(18) -0.022(3) 0.4779(15) 0.05 Uiso d D 1 1
C C29 0.1459(2) 0.5736(2) 0.59154(18) 0.0331(7) Uani d D 1 1
H H29 0.0966 0.5697 0.5669 0.04 Uiso calc R 1 1
C C30 0.1591(2) 0.6127(2) 0.64964(18) 0.0325(7) Uani d . 1 1
H H30 0.1195 0.6411 0.673 0.039 Uiso calc R 1 1
C C31 0.2732(2) 0.5611(2) 0.62385(16) 0.0289(6) Uani d D 1 1
C C32 0.3600(2) 0.5372(3) 0.6246(2) 0.0472(11) Uani d . 1 1
H H32A 0.3916 0.5723 0.6526 0.071 Uiso calc R 1 1
H H32B 0.3807 0.5378 0.5786 0.071 Uiso calc R 1 1
H H32C 0.3645 0.4856 0.643 0.071 Uiso calc R 1 1
N N15 0.21866(17) 0.54082(17) 0.57597(14) 0.0287(5) Uani d D 1 1
N N16 0.23894(17) 0.60467(18) 0.66955(14) 0.0302(6) Uani d . 1 1
H H15N 0.2266(18) 0.511(2) 0.5419(15) 0.036 Uiso d D 1 1
O O25 0.14267(16) 0.30433(19) 0.14871(12) 0.0369(6) Uani d D 1 1
H H25V 0.134(3) 0.300(3) 0.1909(10) 0.055 Uiso d D 1 1
H H25W 0.0957(17) 0.302(3) 0.130(2) 0.055 Uiso d D 1 1
O O26 0.4963(2) 0.2100(2) 0.58818(17) 0.0519(8) Uani d D 1 1
H H26V 0.482(4) 0.248(2) 0.566(3) 0.078 Uiso d D 1 1
H H26W 0.482(4) 0.172(2) 0.566(3) 0.078 Uiso d D 1 1

loop_
_atom_site_aniso_label
_atom_site_aniso_U_11
_atom_site_aniso_U_22
_atom_site_aniso_U_33
_atom_site_aniso_U_12
_atom_site_aniso_U_13
_atom_site_aniso_U_23
O1 0.0214(9) 0.0333(12) 0.0294(11) -0.0021(8) 0.0030(8) 0.0072(9)
O2 0.0330(11) 0.0339(12) 0.0182(9) -0.0065(9) -0.0104(8) 0.0047(8)
O3 0.0288(10) 0.0217(9) 0.0183(9) -0.0051(8) -0.0051(7) 0.0004(7)
O4 0.0258(10) 0.0345(12) 0.0206(9) -0.0030(9) 0.0017(8) 0.0070(8)
O5 0.0382(12) 0.0218(10) 0.0285(11) -0.0060(9) -0.0035(9) -0.0020(8)
O6 0.0218(8) 0.0208(9) 0.0129(7) -0.0003(7) 0.0016(6) 0.0024(6)
O7 0.0255(10) 0.0328(12) 0.0268(11) 0.0018(9) -0.0034(8) 0.0067(9)
O8 0.0375(12) 0.0221(10) 0.0247(10) 0.0050(9) 0.0080(9) 0.0008(8)
O9 0.0295(10) 0.0258(10) 0.0253(10) 0.0044(8) 0.0119(8) 0.0025(8)
O10 0.0240(11) 0.0398(14) 0.0452(15) 0.0009(10) -0.0018(10) 0.0059(12)
O11 0.0371(13) 0.0433(15) 0.0379(14) 0.0011(11) 0.0227(11) 0.0077(11)
O12 0.0239(9) 0.0206(9) 0.0223(9) -0.0029(7) 0.0041(7) 0.0025(7)
O13 0.0233(10) 0.0389(13) 0.0206(9) -0.0016(9) -0.0060(8) 0.0031(9)
O14 0.0312(10) 0.0204(9) 0.0222(9) -0.0040(8) -0.0020(8) -0.0034(7)
O15 0.0219(9) 0.0257(9) 0.0116(7) -0.0001(7) -0.0011(6) 0.0004(7)
O16 0.0256(10) 0.0402(13) 0.0177(9) 0.0037(9) 0.0059(8) 0.0036(8)
O17 0.0310(11) 0.0228(10) 0.0215(9) 0.0033(8) -0.0038(8) -0.0032(7)
O18 0.0242(9) 0.0206(9) 0.0189(9) 0.0013(7) -0.0031(7) 0.0008(7)
O19 0.0306(10) 0.0237(9) 0.0137(8) -0.0029(8) -0.0038(7) 0.0018(7)
O20 0.0283(9) 0.0160(8) 0.0129(7) -0.0013(7) 0.0032(7) -0.0007(6)
O21 0.0321(11) 0.0255(10) 0.0186(9) 0.0004(8) 0.0110(8) 0.0020(7)
O22 0.0229(8) 0.0167(8) 0.0117(7) -0.0007(6) 0.0003(6) -0.0007(6)
O23 0.0187(8) 0.0189(8) 0.0117(7) -0.0014(6) 0.0007(6) 0.0008(6)
O24 0.0198(8) 0.0175(8) 0.0143(7) 0.0004(6) 0.0029(6) 0.0014(6)
Mo1 0.01912(9) 0.02215(10) 0.01584(9) -0.00268(8) -0.00351(7) 0.00174(7)
Mo2 0.02159(10) 0.01762(9) 0.01494(9) -0.00348(7) -0.00019(7) 0.00209(7)
Mo3 0.02075(10) 0.01832(10) 0.01763(9) 0.00146(8) 0.00352(7) 0.00293(7)
Mo4 0.01970(10) 0.02472(11) 0.02561(11) 0.00006(8) 0.00868(8) 0.00360(9)
Mo5 0.01950(9) 0.01916(10) 0.01367(9) -0.00115(7) -0.00133(7) -0.00076(7)
Mo6 0.01876(9) 0.01945(10) 0.01188(8) 0.00120(7) 0.00054(7) -0.00103(7)
Mo7 0.02116(9) 0.01513(9) 0.01035(8) -0.00110(7) 0.00168(7) -0.00035(6)
C1 0.069(3) 0.0360(19) 0.0254(16) 0.0063(19) -0.0037(17) -0.0048(14)
C2 0.054(2) 0.0268(15) 0.0291(16) 0.0069(15) -0.0016(15) -0.0060(12)
C3 0.0225(12) 0.0242(13) 0.0263(13) 0.0004(10) 0.0014(10) -0.0075(10)
C4 0.076(3) 0.0280(17) 0.036(2) -0.0038(18) 0.002(2) -0.0050(15)
N1 0.0293(12) 0.0281(12) 0.0222(11) 0.0017(10) 0.0000(9) -0.0128(9)
N2 0.0248(11) 0.0248(11) 0.0211(11) 0.0002(9) 0.0014(9) -0.0092(9)
C5 0.052(2) 0.051(3) 0.038(2) 0.000(2) -0.0123(18) -0.0113(18)
C6 0.047(2) 0.041(2) 0.041(2) 0.0030(17) -0.0089(17) -0.0061(17)
C7 0.0215(13) 0.0335(17) 0.047(2) -0.0041(12) 0.0096(13) -0.0113(14)
C8 0.045(2) 0.046(2) 0.046(2) 0.0079(18) 0.0100(18) -0.0030(18)
N3 0.0256(13) 0.0373(16) 0.0439(17) -0.0015(11) 0.0025(12) -0.0179(13)
N4 0.0231(12) 0.0330(15) 0.0469(18) -0.0027(11) 0.0027(11) -0.0127(13)
C9 0.050(2) 0.037(2) 0.038(2) -0.0067(17) 0.0036(17) 0.0054(15)
C10 0.043(2) 0.0313(17) 0.043(2) -0.0031(15) 0.0023(16) 0.0063(15)
C11 0.0230(13) 0.0311(15) 0.0380(17) -0.0034(11) -0.0103(12) 0.0118(13)
C12 0.073(3) 0.040(2) 0.047(2) -0.004(2) -0.020(2) 0.0017(19)
N5 0.0250(12) 0.0308(14) 0.0389(16) -0.0056(10) -0.0032(11) 0.0133(12)
N6 0.0261(12) 0.0306(14) 0.0380(15) -0.0036(10) -0.0054(11) 0.0120(12)
C13 0.037(2) 0.077(4) 0.068(3) 0.002(2) 0.012(2) -0.008(3)
C14 0.045(2) 0.070(3) 0.050(3) -0.003(2) 0.005(2) -0.020(2)
C15 0.047(2) 0.0326(17) 0.0296(16) 0.0093(15) 0.0081(14) 0.0016(13)
C16 0.077(4) 0.044(3) 0.047(3) 0.002(2) -0.011(2) -0.005(2)
N7 0.053(2) 0.052(2) 0.0381(18) 0.0154(17) 0.0202(16) 0.0027(16)
N8 0.0393(16) 0.0454(19) 0.0350(16) 0.0044(14) 0.0116(13) -0.0041(14)
C17 0.0242(13) 0.0393(18) 0.0321(16) 0.0027(12) -0.0053(12) 0.0007(13)
C18 0.0220(13) 0.0359(17) 0.0322(16) 0.0035(12) 0.0030(11) -0.0006(13)
C19 0.0228(12) 0.0309(15) 0.0215(12) 0.0022(11) 0.0018(10) -0.0001(10)
C20 0.0333(17) 0.048(2) 0.040(2) 0.0146(16) -0.0022(14) 0.0057(17)
N9 0.0293(13) 0.0380(15) 0.0203(11) 0.0040(11) -0.0012(9) -0.0007(10)
N10 0.0266(12) 0.0338(13) 0.0177(10) -0.0006(10) 0.0024(9) -0.0001(9)
C21 0.0277(14) 0.0417(18) 0.0190(12) 0.0009(13) 0.0000(10) 0.0026(12)
C22 0.0268(13) 0.0415(18) 0.0187(12) -0.0004(12) 0.0069(10) 0.0002(11)
C23 0.0288(13) 0.0282(14) 0.0155(11) -0.0015(11) 0.0017(10) -0.0007(9)
C24 0.0362(17) 0.0365(18) 0.0343(17) 0.0089(14) 0.0056(14) 0.0012(14)
N11 0.0289(12) 0.0374(14) 0.0124(9) -0.0002(10) 0.0027(8) 0.0008(9)
N12 0.0293(12) 0.0347(14) 0.0132(9) -0.0017(10) 0.0013(8) 0.0037(9)
C25 0.081(3) 0.039(2) 0.043(2) 0.008(2) 0.026(2) 0.0121(18)
C26 0.066(3) 0.042(2) 0.042(2) 0.003(2) 0.013(2) 0.0089(18)
C27 0.074(3) 0.0266(16) 0.0306(17) -0.0031(18) 0.0014(18) 0.0015(13)
C28 0.075(4) 0.054(3) 0.058(3) -0.001(3) -0.006(3) 0.005(2)
N13 0.095(3) 0.0330(17) 0.0288(16) 0.0064(19) 0.0075(18) 0.0112(13)
N14 0.065(2) 0.0348(16) 0.0260(14) -0.0038(15) 0.0053(14) 0.0052(12)
C29 0.0285(15) 0.0419(19) 0.0286(15) 0.0052(13) -0.0094(12) -0.0013(13)
C30 0.0307(15) 0.0369(17) 0.0298(15) 0.0115(13) -0.0028(12) -0.0057(13)
C31 0.0290(14) 0.0355(16) 0.0222(13) 0.0043(12) -0.0059(11) -0.0094(12)
C32 0.0322(18) 0.068(3) 0.041(2) 0.0155(19) -0.0086(15) -0.019(2)
N15 0.0315(13) 0.0327(14) 0.0217(11) 0.0048(11) -0.0046(10) -0.0109(10)
N16 0.0302(13) 0.0364(15) 0.0240(12) 0.0088(11) -0.0057(10) -0.0092(11)
O25 0.0344(12) 0.0563(17) 0.0199(10) 0.0001(12) 0.0025(9) 0.0003(11)
O26 0.066(2) 0.0466(18) 0.0422(17) -0.0038(16) -0.0272(15) 0.0040(14)

loop_
_atom_type_symbol
_atom_type_description
_atom_type_scat_dispersion_real
_atom_type_scat_dispersion_imag
_atom_type_scat_source
C C 0.0033 0.0016 'International Tables Vol C Tables 4.2.6.8 and 6.1.1.4'
H H 0 0 'International Tables Vol C Tables 4.2.6.8 and 6.1.1.4'
N N 0.0061 0.0033 'International Tables Vol C Tables 4.2.6.8 and 6.1.1.4'
O O 0.0106 0.006 'International Tables Vol C Tables 4.2.6.8 and 6.1.1.4'
Mo Mo -1.6832 0.6857 'International Tables Vol C Tables 4.2.6.8 and 6.1.1.4'

loop_
_exptl_crystal_face_index_h
_exptl_crystal_face_index_k
_exptl_crystal_face_index_l
_exptl_crystal_face_perp_dist
1 -1 -1 0.1
1 0 1 0.06
-1 0 -1 0.13
1 -1 1 0.09
1 0 -1 0.125
1 1 1 0.07
-1 -1 -1 0.18
-1 1 1 0.21
-1 0 1 0.135
1 1 -3 0.145
-1 1 -1 0.165
5 -1 1 0.075
0 0 1 0.14
-1 0 0 0.12
1 0 0 0.09
0 -1 0 0.18
-2 -3 4 0.125
2 3 -1 0.145
2 -1 -2 0.11
0 0 -1 0.15

loop_
_geom_angle_atom_site_label_1
_geom_angle_atom_site_label_2
_geom_angle_atom_site_label_3
_geom_angle
Mo1 O3 Mo2 111.13(10)
Mo3 O6 Mo2 115.96(9)
Mo4 O9 Mo3 110.89(11)
Mo4 O12 Mo5 110.14(10)
Mo6 O15 Mo5 114.70(9)
Mo1 O18 Mo6 110.01(10)
Mo7 O19 Mo1 107.64(9)
Mo7 O20 Mo3 110.29(9)
Mo7 O20 Mo2 110.20(9)
Mo3 O20 Mo2 93.36(7)
Mo7 O22 Mo5 109.98(9)
Mo7 O22 Mo6 109.89(9)
Mo5 O22 Mo6 92.51(7)
Mo6 O23 Mo1 97.09(8)
Mo6 O23 Mo2 151.14(9)
Mo1 O23 Mo2 96.34(7)
Mo6 O23 Mo7 101.96(8)
Mo1 O23 Mo7 100.09(7)
Mo2 O23 Mo7 100.67(7)
Mo4 O24 Mo5 95.74(8)
Mo4 O24 Mo3 96.60(8)
Mo5 O24 Mo3 152.34(9)
Mo4 O24 Mo7 103.86(7)
Mo5 O24 Mo7 100.00(8)
Mo3 O24 Mo7 100.92(8)
O1 Mo1 O2 104.12(11)
O1 Mo1 O18 98.92(11)
O2 Mo1 O18 102.57(10)
O1 Mo1 O3 96.55(11)
O2 Mo1 O3 100.84(10)
O18 Mo1 O3 147.73(9)
O1 Mo1 O23 106.54(9)
O2 Mo1 O23 149.29(10)
O18 Mo1 O23 74.47(8)
O3 Mo1 O23 74.03(8)
O1 Mo1 O19 176.53(9)
O2 Mo1 O19 78.58(10)
O18 Mo1 O19 82.49(8)
O3 Mo1 O19 80.71(8)
O23 Mo1 O19 70.72(7)
O1 Mo1 Mo6 95.01(8)
O2 Mo1 Mo6 137.30(8)
O18 Mo1 Mo6 35.98(6)
O3 Mo1 Mo6 114.62(6)
O23 Mo1 Mo6 41.13(5)
O19 Mo1 Mo6 84.26(5)
O4 Mo2 O5 105.64(12)
O4 Mo2 O6 96.30(9)
O5 Mo2 O6 97.94(10)
O4 Mo2 O3 102.62(10)
O5 Mo2 O3 95.05(10)
O6 Mo2 O3 153.21(8)
O4 Mo2 O23 93.82(10)
O5 Mo2 O23 159.22(10)
O6 Mo2 O23 86.87(8)
O3 Mo2 O23 73.22(8)
O4 Mo2 O20 161.90(10)
O5 Mo2 O20 90.12(10)
O6 Mo2 O20 72.28(7)
O3 Mo2 O20 84.40(8)
O23 Mo2 O20 72.01(7)
O8 Mo3 O7 104.86(12)
O8 Mo3 O6 100.55(10)
O7 Mo3 O6 96.34(10)
O8 Mo3 O9 92.85(10)
O7 Mo3 O9 100.23(11)
O6 Mo3 O9 155.25(9)
O8 Mo3 O24 155.03(9)
O7 Mo3 O24 97.84(10)
O6 Mo3 O24 86.96(8)
O9 Mo3 O24 72.72(8)
O8 Mo3 O20 87.48(10)
O7 Mo3 O20 165.23(10)
O6 Mo3 O20 73.05(7)
O9 Mo3 O20 86.99(9)
O24 Mo3 O20 71.84(7)
O10 Mo4 O11 106.30(14)
O10 Mo4 O12 99.66(12)
O11 Mo4 O12 101.36(12)
O10 Mo4 O9 100.30(12)
O11 Mo4 O9 99.31(12)
O12 Mo4 O9 145.80(9)
O10 Mo4 O24 106.87(10)
O11 Mo4 O24 146.81(11)
O12 Mo4 O24 74.02(8)
O9 Mo4 O24 73.74(8)
O10 Mo4 Mo5 93.77(10)
O11 Mo4 Mo5 135.81(10)
O12 Mo4 Mo5 35.45(6)
O9 Mo4 Mo5 115.58(6)
O24 Mo4 Mo5 42.18(5)
O13 Mo5 O14 105.18(11)
O13 Mo5 O15 96.34(10)
O14 Mo5 O15 99.61(10)
O13 Mo5 O12 99.85(10)
O14 Mo5 O12 92.28(10)
O15 Mo5 O12 156.65(9)
O13 Mo5 O24 95.51(10)
O14 Mo5 O24 156.48(9)
O15 Mo5 O24 88.88(8)
O12 Mo5 O24 72.96(8)
O13 Mo5 O22 165.08(10)
O14 Mo5 O22 88.42(9)
O15 Mo5 O22 74.97(7)
O12 Mo5 O22 85.42(8)
O24 Mo5 O22 72.54(7)
O13 Mo5 Mo4 87.53(8)
O14 Mo5 Mo4 126.61(8)
O15 Mo5 Mo4 130.86(6)
O12 Mo5 Mo4 34.41(6)
O24 Mo5 Mo4 42.08(5)
O22 Mo5 Mo4 89.18(5)
O16 Mo6 O17 105.29(12)
O16 Mo6 O15 98.56(10)
O17 Mo6 O15 99.46(10)
O16 Mo6 O18 100.69(10)
O17 Mo6 O18 90.59(9)
O15 Mo6 O18 155.08(8)
O16 Mo6 O23 97.03(10)
O17 Mo6 O23 154.60(9)
O15 Mo6 O23 88.86(8)
O18 Mo6 O23 73.23(8)
O16 Mo6 O22 166.13(10)
O17 Mo6 O22 87.49(9)
O15 Mo6 O22 73.58(7)
O18 Mo6 O22 84.24(8)
O23 Mo6 O22 71.80(7)
O16 Mo6 Mo1 90.80(8)
O17 Mo6 Mo1 124.59(7)
O15 Mo6 Mo1 130.62(6)
O18 Mo6 Mo1 34.01(6)
O23 Mo6 Mo1 41.78(5)
O22 Mo6 Mo1 86.14(5)
O21 Mo7 O19 103.66(11)
O21 Mo7 O22 102.76(10)
O19 Mo7 O22 101.19(9)
O21 Mo7 O20 101.84(10)
O19 Mo7 O20 100.32(9)
O22 Mo7 O20 142.21(8)
O21 Mo7 O24 85.71(9)
O19 Mo7 O24 170.59(8)
O22 Mo7 O24 77.15(8)
O20 Mo7 O24 76.58(8)
O21 Mo7 O23 174.78(9)
O19 Mo7 O23 81.55(8)
O22 Mo7 O23 76.12(8)
O20 Mo7 O23 76.77(8)
O24 Mo7 O23 89.07(6)
C2 C1 N1 106.8(3)
C2 C1 H1 126.6
N1 C1 H1 126.6
C1 C2 N2 106.9(3)
C1 C2 H2 126.6
N2 C2 H2 126.6
N1 C3 N2 108.0(3)
N1 C3 C4 125.0(3)
N2 C3 C4 127.0(3)
C3 C4 H4A 109.5
C3 C4 H4B 109.5
H4A C4 H4B 109.5
C3 C4 H4C 109.5
H4A C4 H4C 109.5
H4B C4 H4C 109.5
C3 N1 C1 109.4(3)
C3 N1 H1N 125.1(19)
C1 N1 H1N 125.4(19)
C3 N2 C2 109.0(3)
C3 N2 H2N 128.7(19)
C2 N2 H2N 122.3(19)
C6 C5 N3 106.9(4)
C6 C5 H5 126.6
N3 C5 H5 126.6
C5 C6 N4 106.2(4)
C5 C6 H6 126.9
N4 C6 H6 126.9
N3 C7 N4 108.4(4)
N3 C7 C8 126.8(4)
N4 C7 C8 124.7(4)
C7 C8 H8A 109.5
C7 C8 H8B 109.5
H8A C8 H8B 109.5
C7 C8 H8C 109.5
H8A C8 H8C 109.5
H8B C8 H8C 109.5
C7 N3 C5 108.7(3)
C7 N3 H3N 129(2)
C5 N3 H3N 122(2)
C7 N4 C6 109.9(3)
C7 N4 H4N 126(2)
C6 N4 H4N 124(2)
C10 C9 N5 106.3(4)
C10 C9 H9 126.9
N5 C9 H9 126.9
C9 C10 N6 107.2(4)
C9 C10 H10 126.4
N6 C10 H10 126.4
N5 C11 N6 108.4(3)
N5 C11 C12 124.7(3)
N6 C11 C12 126.8(4)
C11 C12 H12A 109.5
C11 C12 H12B 109.5
H12A C12 H12B 109.5
C11 C12 H12C 109.5
H12A C12 H12C 109.5
H12B C12 H12C 109.5
C11 N5 C9 109.3(3)
C11 N5 H5N 127.0(19)
C9 N5 H5N 123.7(19)
C11 N6 C10 108.7(3)
C11 N6 H6N 127.8(19)
C10 N6 H6N 123.1(19)
C14 C13 N7 106.2(4)
C14 C13 H13 126.9
N7 C13 H13 126.9
C13 C14 N8 107.0(4)
C13 C14 H14 126.5
N8 C14 H14 126.5
N8 C15 N7 106.8(4)
N8 C15 C16 126.4(4)
N7 C15 C16 126.8(4)
C15 C16 H16A 109.5
C15 C16 H16B 109.5
H16A C16 H16B 109.5
C15 C16 H16C 109.5
H16A C16 H16C 109.5
H16B C16 H16C 109.5
C15 N7 C13 110.3(4)
C15 N7 H7N 125(2)
C13 N7 H7N 124(2)
C15 N8 C14 109.7(4)
C15 N8 H8N 125(2)
C14 N8 H8N 124(2)
C18 C17 N9 107.4(3)
C18 C17 H17 126.3
N9 C17 H17 126.3
C17 C18 N10 106.6(3)
C17 C18 H18 126.7
N10 C18 H18 126.7
N9 C19 N10 108.1(3)
N9 C19 C20 126.5(3)
N10 C19 C20 125.3(3)
C19 C20 H20A 109.5
C19 C20 H20B 109.5
H20A C20 H20B 109.5
C19 C20 H20C 109.5
H20A C20 H20C 109.5
H20B C20 H20C 109.5
C19 N9 C17 108.7(3)
C19 N9 H9N 128.0(19)
C17 N9 H9N 123.0(19)
C19 N10 C18 109.2(3)
C19 N10 H10N 125.4(19)
C18 N10 H10N 125.4(19)
C22 C21 N11 106.6(3)
C22 C21 H21 126.7
N11 C21 H21 126.7
C21 C22 N12 107.2(3)
C21 C22 H22 126.4
N12 C22 H22 126.4
N12 C23 N11 108.1(3)
N12 C23 C24 125.8(3)
N11 C23 C24 126.1(3)
C23 C24 H24A 109.5
C23 C24 H24B 109.5
H24A C24 H24B 109.5
C23 C24 H24C 109.5
H24A C24 H24C 109.5
H24B C24 H24C 109.5
C23 N11 C21 109.3(2)
C23 N11 H11N 125.3(18)
C21 N11 H11N 125.4(18)
C23 N12 C22 108.8(2)
C23 N12 H12N 124.9(19)
C22 N12 H12N 125.9(19)
C26 C25 N13 105.5(4)
C26 C25 H25 127.2
N13 C25 H25 127.2
C25 C26 N14 109.8(5)
C25 C26 H26 125.1
N14 C26 H26 125.1
N14 C27 N13 109.4(4)
N14 C27 C28 126.1(4)
N13 C27 C28 124.5(4)
C27 C28 H28A 109.5
C27 C28 H28B 109.5
H28A C28 H28B 109.5
C27 C28 H28C 109.5
H28A C28 H28C 109.5
H28B C28 H28C 109.5
C27 N13 C25 108.9(4)
C27 N13 H13N 126(2)
C25 N13 H13N 125(2)
C27 N14 C26 106.3(4)
C30 C29 N15 105.7(3)
C30 C29 H29 127.1
N15 C29 H29 127.1
C29 C30 N16 109.6(3)
C29 C30 H30 125.2
N16 C30 H30 125.2
N16 C31 N15 110.4(3)
N16 C31 C32 125.2(3)
N15 C31 C32 124.4(3)
C31 C32 H32A 109.5
C31 C32 H32B 109.5
H32A C32 H32B 109.5
C31 C32 H32C 109.5
H32A C32 H32C 109.5
H32B C32 H32C 109.5
C31 N15 C29 108.1(3)
C31 N15 H15N 127.1(19)
C29 N15 H15N 124.8(19)
C31 N16 C30 106.1(3)
H25V O25 H25W 105(3)
H26V O26 H26W 107(4)

loop_
_geom_bond_atom_site_label_1
_geom_bond_atom_site_label_2
_geom_bond_distance
O1 Mo1 1.724(2)
O2 Mo1 1.725(2)
O3 Mo1 1.945(2)
O3 Mo2 1.971(2)
O4 Mo2 1.707(2)
O5 Mo2 1.725(2)
O6 Mo3 1.9528(19)
O6 Mo2 1.953(2)
O7 Mo3 1.715(2)
O8 Mo3 1.716(2)
O9 Mo4 1.939(2)
O9 Mo3 1.987(2)
O10 Mo4 1.709(3)
O11 Mo4 1.715(2)
O12 Mo4 1.932(2)
O12 Mo5 1.983(2)
O13 Mo5 1.713(2)
O14 Mo5 1.730(2)
O15 Mo6 1.9521(19)
O15 Mo5 1.953(2)
O16 Mo6 1.707(2)
O17 Mo6 1.726(2)
O18 Mo1 1.916(2)
O18 Mo6 2.012(2)
O19 Mo7 1.754(2)
O19 Mo1 2.453(2)
O20 Mo7 1.901(2)
O20 Mo3 2.259(2)
O20 Mo2 2.292(2)
O21 Mo7 1.725(2)
O22 Mo7 1.8945(19)
O22 Mo5 2.2453(19)
O22 Mo6 2.3057(19)
O23 Mo6 2.1329(19)
O23 Mo1 2.1604(19)
O23 Mo2 2.1748(19)
O23 Mo7 2.3011(18)
O24 Mo4 2.1624(19)
O24 Mo5 2.1665(19)
O24 Mo3 2.1677(19)
O24 Mo7 2.2665(19)
Mo1 Mo6 3.2178(3)
Mo4 Mo5 3.2105(3)
C1 C2 1.362(5)
C1 N1 1.362(5)
C1 H1 0.95
C2 N2 1.365(5)
C2 H2 0.95
C3 N1 1.328(4)
C3 N2 1.332(4)
C3 C4 1.488(5)
C4 H4A 0.98
C4 H4B 0.98
C4 H4C 0.98
N1 H1N 0.881(17)
N2 H2N 0.868(17)
C5 C6 1.363(6)
C5 N3 1.384(6)
C5 H5 0.95
C6 N4 1.367(6)
C6 H6 0.95
C7 N3 1.321(5)
C7 N4 1.325(5)
C7 C8 1.493(6)
C8 H8A 0.98
C8 H8B 0.98
C8 H8C 0.98
N3 H3N 0.884(17)
N4 H4N 0.884(17)
C9 C10 1.357(6)
C9 N5 1.378(5)
C9 H9 0.95
C10 N6 1.375(5)
C10 H10 0.95
C11 N5 1.323(5)
C11 N6 1.328(4)
C11 C12 1.479(6)
C12 H12A 0.98
C12 H12B 0.98
C12 H12C 0.98
N5 H5N 0.886(17)
N6 H6N 0.895(17)
C13 C14 1.347(7)
C13 N7 1.372(7)
C13 H13 0.95
C14 N8 1.379(6)
C14 H14 0.95
C15 N8 1.324(5)
C15 N7 1.333(5)
C15 C16 1.476(6)
C16 H16A 0.98
C16 H16B 0.98
C16 H16C 0.98
N7 H7N 0.887(17)
N8 H8N 0.893(17)
C17 C18 1.350(5)
C17 N9 1.380(4)
C17 H17 0.95
C18 N10 1.379(4)
C18 H18 0.95
C19 N9 1.329(4)
C19 N10 1.334(4)
C19 C20 1.480(5)
C20 H20A 0.98
C20 H20B 0.98
C20 H20C 0.98
N9 H9N 0.886(17)
N10 H10N 0.880(17)
C21 C22 1.356(4)
C21 N11 1.374(4)
C21 H21 0.95
C22 N12 1.380(4)
C22 H22 0.95
C23 N12 1.330(4)
C23 N11 1.336(4)
C23 C24 1.479(5)
C24 H24A 0.98
C24 H24B 0.98
C24 H24C 0.98
N11 H11N 0.877(17)
N12 H12N 0.876(17)
C25 C26 1.357(6)
C25 N13 1.371(7)
C25 H25 0.95
C26 N14 1.377(6)
C26 H26 0.95
C27 N14 1.338(6)
C27 N13 1.348(6)
C27 C28 1.470(8)
C28 H28A 0.98
C28 H28B 0.98
C28 H28C 0.98
N13 H13N 0.880(19)
C29 C30 1.360(5)
C29 N15 1.372(4)
C29 H29 0.95
C30 N16 1.380(4)
C30 H30 0.95
C31 N16 1.321(4)
C31 N15 1.352(4)
C31 C32 1.495(5)
C32 H32A 0.98
C32 H32B 0.98
C32 H32C 0.98
N15 H15N 0.867(19)
O25 H25V 0.857(19)
O25 H25W 0.856(18)
O26 H26V 0.842(19)
O26 H26W 0.843(19)

loop_
_geom_hbond_atom_site_label_D
_geom_hbond_atom_site_label_H
_geom_hbond_atom_site_label_A
_geom_hbond_site_symmetry_A
_geom_hbond_distance_DH
_geom_hbond_distance_HA
_geom_hbond_distance_DA
_geom_hbond_angle_DHA
N1 H1N O22 2_545 0.88(2) 1.85(2) 2.710(3) 167(2)
N2 H2N O20 1_555 0.87(2) 1.79(2) 2.655(3) 172(2)
N3 H3N O18 2_545 0.88(2) 1.87(2) 2.743(4) 171(5)
N4 H4N O9 1_555 0.88(2) 1.79(2) 2.662(4) 171(5)
N5 H5N O12 1_555 0.89(2) 1.77(3) 2.644(4) 168(4)
N6 H6N O3 2_555 0.90(2) 1.80(3) 2.684(4) 168(5)
N7 H7N O1 4_665 0.89(3) 1.83(3) 2.697(4) 167(3)
N8 H8N O25 1_555 0.89(3) 1.78(3) 2.659(4) 172(5)
N9 H9N N14 2_556 0.89(2) 1.81(2) 2.698(4) 177(3)
N10 H10N O15 1_555 0.880(19) 1.975(19) 2.852(3) 174(3)
N11 H11N O6 1_555 0.88(2) 1.78(2) 2.636(3) 166(3)
N12 H12N N16 2_546 0.88(2) 1.87(2) 2.725(4) 165(3)
N13 H13N O5 1_555 0.88(4) 2.32(4) 3.186(5) 167(3)
N13 H13N O8 1_555 0.88(4) 2.55(4) 3.043(5) 116(2)
N15 H15N O14 1_555 0.87(3) 2.22(3) 2.953(4) 142(3)
N15 H15N O17 1_555 0.87(3) 2.27(3) 2.917(4) 132(3)
O25 H25V O19 1_555 0.86(2) 2.00(2) 2.788(3) 154(5)
O25 H25W O26 4_565 0.86(3) 1.85(3) 2.702(4) 176(5)
O26 H26V O10 1_555 0.83(4) 2.50(6) 2.999(4) 119(5)
O26 H26V O13 1_555 0.83(4) 2.25(5) 3.009(4) 151(6)
O26 H26W O7 1_555 0.83(4) 1.99(6) 2.737(4) 149(6)
C4 H4A O8 1_555 0.98 2.35 3.228(5) 149
C8 H8B O2 2_545 0.98 2.54 3.517(6) 176
C8 H8C O8 1_555 0.98 2.49 3.386(5) 152
C10 H10 O26 3_666 0.95 2.45 3.318(5) 151
C12 H12A O5 2_555 0.98 2.44 3.407(5) 167
C13 H13 O4 4_665 0.95 2.50 3.297(6) 141
C17 H17 O2 4_666 0.95 2.46 3.154(4) 130
C18 H18 O26 1_555 0.95 2.58 3.522(5) 172
C21 H21 O16 1_555 0.95 2.46 3.302(4) 147
C22 H22 O11 4_566 0.95 2.22 3.113(4) 156
C24 H24B O7 1_555 0.98 2.50 3.346(5) 145
C25 H25 O8 1_555 0.95 2.59 3.055(5) 110
C32 H32B O14 1_555 0.98 2.55 3.234(5) 126

_cod_database_fobs_code 2242992
